data_4068958
loop_
_publ_author_name
'Yao, Shenglai'
'Xiong, Yun'
'van W\"ullen, Christoph'
'Driess, Matthias'

_publ_section_title
;
 From an N-Heterocyclic Silacyclopropene to Donor-Supported
 Silacyclopropenylium Cations
;
_journal_issue 6
_journal_name_full Organometallics
_journal_page_first 1610
_journal_paper_doi 10.1021/om801178g
_journal_volume 28
_journal_year 2009
_chemical_formula_sum 'C61 H50 B F15 N2 Si'
_chemical_formula_weight 1134.93
_chemical_name_systematic
; 
 ? 
;
_space_group_IT_number 2
_symmetry_cell_setting triclinic
_symmetry_space_group_name_Hall '-P 1'
_symmetry_space_group_name_H-M 'P -1'
_atom_sites_solution_hydrogens geom
_atom_sites_solution_primary direct
_atom_sites_solution_secondary difmap
_audit_creation_method
;
CrysAlis RED, Oxford Diffraction Ltd.,
Version 1.171.31.8 (release 12-01-2007 CrysAlis171 .NET)
(compiled Jan 12 2007,17:49:11)
;
_cell_angle_alpha 66.811(6)
_cell_angle_beta 75.967(4)
_cell_angle_gamma 75.193(5)
_cell_formula_units_Z 2
_cell_length_a 12.5629(6)
_cell_length_b 15.3822(10)
_cell_length_c 18.1208(10)
_cell_measurement_reflns_used 5037
_cell_measurement_temperature 150(2)
_cell_measurement_theta_max 32.4161
_cell_measurement_theta_min 3.0383
_cell_volume 3072.1(3)
_computing_cell_refinement
;
CrysAlis RED, Oxford Diffraction Ltd.,
Version 1.171.31.8 (release 12-01-2007 CrysAlis171 .NET)
(compiled Jan 12 2007,17:49:11)
;
_computing_data_collection
;
CrysAlis CCD, Oxford Diffraction Ltd.,
Version 1.171.31.8 (release 12-01-2007 CrysAlis171 .NET)
(compiled Jan 12 2007,17:49:11)
;
_computing_data_reduction
;
CrysAlis RED, Oxford Diffraction Ltd.,
Version 1.171.31.8 (release 12-01-2007 CrysAlis171 .NET)
(compiled Jan 12 2007,17:49:11)
;
_computing_publication_material 'SHELXL-97 (Sheldrick, 1997)'
_computing_structure_refinement 'SHELXL-97 (Sheldrick, 1997)'
_computing_structure_solution 'SHELXS-97 (Sheldrick, 1990)'
_diffrn_ambient_temperature 150(2)
_diffrn_measured_fraction_theta_full 0.995
_diffrn_measured_fraction_theta_max 0.995
_diffrn_measurement_device_type 'Oxford Diffraction Xcalibur S Sapphire'
_diffrn_measurement_method \w
_diffrn_radiation_monochromator graphite
_diffrn_radiation_source 'Enhance (Mo) X-ray Source'
_diffrn_radiation_type MoK\a
_diffrn_radiation_wavelength 0.71073
_diffrn_reflns_av_R_equivalents 0.0718
_diffrn_reflns_av_sigmaI/netI 0.1637
_diffrn_reflns_limit_h_max 14
_diffrn_reflns_limit_h_min -14
_diffrn_reflns_limit_k_max 18
_diffrn_reflns_limit_k_min -18
_diffrn_reflns_limit_l_max 21
_diffrn_reflns_limit_l_min -21
_diffrn_reflns_number 31138
_diffrn_reflns_theta_full 25.00
_diffrn_reflns_theta_max 25.00
_diffrn_reflns_theta_min 3.06
_exptl_absorpt_coefficient_mu 0.121
_exptl_absorpt_correction_type none
_exptl_crystal_colour colorless
_exptl_crystal_density_diffrn 1.227
_exptl_crystal_density_method 'not measured'
_exptl_crystal_description prism
_exptl_crystal_F_000 1168
_exptl_crystal_size_max 0.32
_exptl_crystal_size_mid 0.14
_exptl_crystal_size_min 0.10
_platon_squeeze_details
;
;
_refine_diff_density_max 0.335
_refine_diff_density_min -0.221
_refine_diff_density_rms 0.054
_refine_ls_extinction_method none
_refine_ls_goodness_of_fit_ref 0.845
_refine_ls_hydrogen_treatment constr
_refine_ls_matrix_type full
_refine_ls_number_parameters 731
_refine_ls_number_reflns 10756
_refine_ls_number_restraints 0
_refine_ls_restrained_S_all 0.845
_refine_ls_R_factor_all 0.1505
_refine_ls_R_factor_gt 0.0591
_refine_ls_shift/su_max 0.000
_refine_ls_shift/su_mean 0.000
_refine_ls_structure_factor_coef Fsqd
_refine_ls_weighting_details 'calc w=1/[\s^2^(Fo^2^)+(0.0700P)^2^+0.0000P] where P=(Fo^2^+2Fc^2^)/3'
_refine_ls_weighting_scheme calc
_refine_ls_wR_factor_gt 0.1273
_refine_ls_wR_factor_ref 0.1495
_reflns_number_gt 4693
_reflns_number_total 10756
_reflns_threshold_expression >2sigma(I)
_cod_data_source_file om801178g_si_001.cif
_cod_data_source_block compound3b
_cod_original_sg_symbol_H-M P-1
_cod_database_code 4068958

loop_
_symmetry_equiv_pos_as_xyz
'x, y, z'
'-x, -y, -z'

loop_
_atom_site_label
_atom_site_type_symbol
_atom_site_fract_x
_atom_site_fract_y
_atom_site_fract_z
_atom_site_U_iso_or_equiv
_atom_site_adp_type
_atom_site_occupancy
_atom_site_symmetry_multiplicity
_atom_site_calc_flag
_atom_site_refinement_flags
Si1 Si 0.26197(8) 0.25633(7) 0.34045(6) 0.0334(3) Uani 1 1 d .
F1 F -0.12260(17) 0.50047(16) 0.11306(12) 0.0475(6) Uani 1 1 d .
N1 N 0.1334(2) 0.3097(2) 0.30590(16) 0.0280(7) Uani 1 1 d .
C1 C -0.0181(3) 0.4439(2) 0.2551(2) 0.0310(9) Uani 1 1 d .
H1A H -0.0704 0.4062 0.2990 0.037 Uiso 1 1 calc R
H1B H -0.0151 0.4286 0.2063 0.037 Uiso 1 1 calc R
B1 B -0.0753(3) 0.5591(3) 0.2343(3) 0.0344(11) Uani 1 1 d .
F2 F -0.31229(17) 0.53512(17) 0.05923(13) 0.0583(7) Uani 1 1 d .
N2 N 0.3317(2) 0.3536(2) 0.30448(17) 0.0335(8) Uani 1 1 d .
C2 C 0.0949(3) 0.4060(3) 0.2797(2) 0.0314(9) Uani 1 1 d .
F3 F -0.49933(17) 0.63738(18) 0.11889(14) 0.0646(7) Uani 1 1 d .
C3 C 0.1638(3) 0.4684(3) 0.2738(2) 0.0352(9) Uani 1 1 d .
H3 H 0.1299 0.5341 0.2621 0.042 Uiso 1 1 calc R
F4 F -0.49488(19) 0.6912(2) 0.24355(16) 0.0765(8) Uani 1 1 d .
C4 C 0.2734(3) 0.4460(3) 0.2829(2) 0.0375(10) Uani 1 1 d .
F5 F -0.30720(18) 0.66111(17) 0.29797(14) 0.0596(7) Uani 1 1 d .
C5 C 0.3331(3) 0.5269(3) 0.2654(3) 0.0547(12) Uani 1 1 d .
H5A H 0.3378 0.5320 0.3167 0.082 Uiso 1 1 calc R
H5B H 0.2918 0.5873 0.2320 0.082 Uiso 1 1 calc R
H5C H 0.4084 0.5142 0.2360 0.082 Uiso 1 1 calc R
F6 F 0.11793(17) 0.52011(17) 0.10424(13) 0.0505(6) Uani 1 1 d .
C6 C 0.0720(3) 0.2442(2) 0.2987(2) 0.0316(9) Uani 1 1 d .
F7 F 0.1945(2) 0.6505(2) -0.03079(14) 0.0727(8) Uani 1 1 d .
C7 C -0.0005(3) 0.1958(3) 0.3666(2) 0.0336(9) Uani 1 1 d .
F8 F 0.1098(2) 0.8406(2) -0.06402(16) 0.0842(9) Uani 1 1 d .
C8 C -0.0538(3) 0.1324(3) 0.3572(3) 0.0425(10) Uani 1 1 d .
H8 H -0.1049 0.1000 0.4014 0.051 Uiso 1 1 calc R
F9 F -0.0558(2) 0.89659(18) 0.04475(16) 0.0803(8) Uani 1 1 d .
C9 C -0.0337(4) 0.1158(3) 0.2850(3) 0.0534(12) Uani 1 1 d .
H9 H -0.0701 0.0715 0.2804 0.064 Uiso 1 1 calc R
F10 F -0.13764(19) 0.76641(15) 0.18155(14) 0.0560(6) Uani 1 1 d .
C10 C 0.0384(3) 0.1630(3) 0.2202(3) 0.0467(11) Uani 1 1 d .
H10 H 0.0523 0.1501 0.1712 0.056 Uiso 1 1 calc R
F11 F -0.21396(17) 0.47743(15) 0.38949(12) 0.0475(6) Uani 1 1 d .
C11 C 0.0921(3) 0.2299(3) 0.2248(2) 0.0371(10) Uani 1 1 d .
F12 F -0.2126(2) 0.48833(18) 0.53232(14) 0.0631(7) Uani 1 1 d .
C12 C 0.1684(3) 0.2800(3) 0.1493(2) 0.0435(10) Uani 1 1 d .
H12 H 0.1960 0.3285 0.1604 0.052 Uiso 1 1 calc R
F13 F -0.0949(2) 0.60914(18) 0.54170(14) 0.0691(7) Uani 1 1 d .
C13 C 0.2697(3) 0.2086(3) 0.1280(3) 0.0593(13) Uani 1 1 d .
H13A H 0.3131 0.1787 0.1728 0.089 Uiso 1 1 calc R
H13B H 0.3164 0.2427 0.0783 0.089 Uiso 1 1 calc R
H13C H 0.2442 0.1587 0.1193 0.089 Uiso 1 1 calc R
F14 F 0.0345(2) 0.70704(17) 0.40570(14) 0.0656(7) Uani 1 1 d .
C14 C 0.1066(4) 0.3326(3) 0.0764(2) 0.0574(12) Uani 1 1 d .
H14A H 0.0904 0.2856 0.0586 0.086 Uiso 1 1 calc R
H14B H 0.1532 0.3743 0.0318 0.086 Uiso 1 1 calc R
H14C H 0.0366 0.3718 0.0921 0.086 Uiso 1 1 calc R
F15 F 0.04726(18) 0.68818(15) 0.26581(13) 0.0488(6) Uani 1 1 d .
C15 C -0.0263(3) 0.2096(3) 0.4489(2) 0.0362(9) Uani 1 1 d .
H15 H 0.0195 0.2555 0.4462 0.043 Uiso 1 1 calc R
C16 C -0.1492(3) 0.2515(3) 0.4683(2) 0.0477(11) Uani 1 1 d .
H16A H -0.1710 0.3082 0.4217 0.072 Uiso 1 1 calc R
H16B H -0.1608 0.2699 0.5160 0.072 Uiso 1 1 calc R
H16C H -0.1946 0.2031 0.4797 0.072 Uiso 1 1 calc R
C17 C 0.0030(3) 0.1152(3) 0.5171(2) 0.0465(11) Uani 1 1 d .
H17A H -0.0486 0.0727 0.5259 0.070 Uiso 1 1 calc R
H17B H -0.0028 0.1276 0.5671 0.070 Uiso 1 1 calc R
H17C H 0.0795 0.0845 0.5023 0.070 Uiso 1 1 calc R
C18 C 0.4544(3) 0.3373(3) 0.2979(2) 0.0384(10) Uani 1 1 d .
C19 C 0.5184(3) 0.3258(3) 0.2260(2) 0.0477(11) Uani 1 1 d .
C20 C 0.6338(3) 0.3171(3) 0.2175(3) 0.0512(11) Uani 1 1 d .
H20 H 0.6795 0.3086 0.1699 0.061 Uiso 1 1 calc R
C21 C 0.6829(3) 0.3205(3) 0.2756(3) 0.0505(11) Uani 1 1 d .
H21 H 0.7613 0.3169 0.2674 0.061 Uiso 1 1 calc R
C22 C 0.6176(3) 0.3292(3) 0.3459(3) 0.0473(11) Uani 1 1 d .
H22 H 0.6523 0.3299 0.3867 0.057 Uiso 1 1 calc R
C23 C 0.5026(3) 0.3371(3) 0.3592(2) 0.0396(10) Uani 1 1 d .
C24 C 0.4391(3) 0.3413(3) 0.4412(3) 0.0525(12) Uani 1 1 d .
H24 H 0.3575 0.3530 0.4397 0.063 Uiso 1 1 calc R
C25 C 0.4685(4) 0.2445(4) 0.5090(3) 0.0672(14) Uani 1 1 d .
H25A H 0.4535 0.1928 0.4964 0.101 Uiso 1 1 calc R
H25B H 0.4231 0.2461 0.5609 0.101 Uiso 1 1 calc R
H25C H 0.5477 0.2328 0.5130 0.101 Uiso 1 1 calc R
C26 C 0.4629(4) 0.4237(4) 0.4600(3) 0.0789(16) Uani 1 1 d .
H26A H 0.5408 0.4100 0.4678 0.118 Uiso 1 1 calc R
H26B H 0.4137 0.4291 0.5096 0.118 Uiso 1 1 calc R
H26C H 0.4493 0.4844 0.4145 0.118 Uiso 1 1 calc R
C27 C 0.4669(3) 0.3242(4) 0.1594(3) 0.0607(13) Uani 1 1 d .
H27 H 0.3992 0.2939 0.1863 0.073 Uiso 1 1 calc R
C28 C 0.4274(5) 0.4266(5) 0.1028(3) 0.108(2) Uani 1 1 d .
H28A H 0.3723 0.4618 0.1343 0.162 Uiso 1 1 calc R
H28B H 0.3934 0.4237 0.0607 0.162 Uiso 1 1 calc R
H28C H 0.4912 0.4597 0.0771 0.162 Uiso 1 1 calc R
C29 C 0.5459(4) 0.2620(6) 0.1109(4) 0.140(3) Uani 1 1 d .
H29A H 0.6084 0.2944 0.0777 0.209 Uiso 1 1 calc R
H29B H 0.5046 0.2535 0.0756 0.209 Uiso 1 1 calc R
H29C H 0.5746 0.1990 0.1490 0.209 Uiso 1 1 calc R
C30 C 0.3169(3) 0.1339(3) 0.3560(2) 0.0401(10) Uani 1 1 d .
C31 C 0.2872(3) 0.1515(3) 0.4272(2) 0.0388(10) Uani 1 1 d .
C32 C 0.2853(3) 0.0942(3) 0.5147(2) 0.0394(10) Uani 1 1 d .
C33 C 0.2355(3) 0.1367(3) 0.5724(3) 0.0500(11) Uani 1 1 d .
H33 H 0.2042 0.2032 0.5553 0.060 Uiso 1 1 calc R
C34 C 0.2310(3) 0.0830(4) 0.6546(3) 0.0627(13) Uani 1 1 d .
H34 H 0.1971 0.1123 0.6940 0.075 Uiso 1 1 calc R
C35 C 0.2765(4) -0.0138(4) 0.6786(3) 0.0703(15) Uani 1 1 d .
H35 H 0.2725 -0.0512 0.7349 0.084 Uiso 1 1 calc R
C36 C 0.3269(4) -0.0565(4) 0.6228(3) 0.0722(15) Uani 1 1 d .
H36 H 0.3588 -0.1229 0.6405 0.087 Uiso 1 1 calc R
C37 C 0.3318(3) -0.0037(3) 0.5407(3) 0.0522(12) Uani 1 1 d .
H37 H 0.3668 -0.0338 0.5019 0.063 Uiso 1 1 calc R
C38 C 0.3510(4) 0.0470(3) 0.3352(3) 0.0541(12) Uani 1 1 d .
C39 C 0.4553(5) 0.0249(5) 0.2964(4) 0.123(3) Uani 1 1 d .
H39 H 0.5080 0.0652 0.2841 0.147 Uiso 1 1 calc R
C40 C 0.4868(7) -0.0585(7) 0.2739(6) 0.165(4) Uani 1 1 d .
H40 H 0.5606 -0.0751 0.2484 0.199 Uiso 1 1 calc R
C41 C 0.4094(9) -0.1133(6) 0.2896(5) 0.133(4) Uani 1 1 d .
H41 H 0.4296 -0.1684 0.2742 0.159 Uiso 1 1 calc R
C42 C 0.3048(9) -0.0920(4) 0.3264(4) 0.129(3) Uani 1 1 d .
H42 H 0.2519 -0.1314 0.3364 0.155 Uiso 1 1 calc R
C43 C 0.2740(5) -0.0103(4) 0.3500(3) 0.0880(17) Uani 1 1 d .
H43 H 0.2002 0.0051 0.3762 0.106 Uiso 1 1 calc R
C44 C -0.2025(3) 0.5760(2) 0.2109(2) 0.0327(9) Uani 1 1 d .
C45 C -0.2129(3) 0.5474(3) 0.1498(2) 0.0346(9) Uani 1 1 d .
C46 C -0.3098(3) 0.5659(3) 0.1193(2) 0.0447(10) Uani 1 1 d .
C47 C -0.4042(3) 0.6154(3) 0.1497(3) 0.0482(11) Uani 1 1 d .
C48 C -0.4004(3) 0.6439(3) 0.2112(3) 0.0492(11) Uani 1 1 d .
C49 C -0.3014(3) 0.6248(3) 0.2398(2) 0.0409(10) Uani 1 1 d .
C50 C -0.0138(3) 0.6351(3) 0.1521(2) 0.0330(9) Uani 1 1 d .
C51 C 0.0699(3) 0.6128(3) 0.0948(2) 0.0402(10) Uani 1 1 d .
C52 C 0.1131(4) 0.6799(4) 0.0227(3) 0.0499(11) Uani 1 1 d .
C53 C 0.0706(4) 0.7739(4) 0.0063(3) 0.0565(12) Uani 1 1 d .
C54 C -0.0131(4) 0.8024(3) 0.0602(3) 0.0545(12) Uani 1 1 d .
C55 C -0.0535(3) 0.7340(3) 0.1306(2) 0.0422(10) Uani 1 1 d .
C56 C -0.0834(3) 0.5820(2) 0.3184(2) 0.0332(9) Uani 1 1 d .
C57 C -0.0235(3) 0.6387(3) 0.3287(2) 0.0396(10) Uani 1 1 d .
C58 C -0.0269(4) 0.6491(3) 0.4010(3) 0.0489(11) Uani 1 1 d .
C59 C -0.0903(4) 0.6002(3) 0.4697(3) 0.0509(12) Uani 1 1 d .
C60 C -0.1512(4) 0.5416(3) 0.4640(2) 0.0484(11) Uani 1 1 d .
C61 C -0.1472(3) 0.5345(3) 0.3898(2) 0.0387(10) Uani 1 1 d .

loop_
_atom_site_aniso_label
_atom_site_aniso_U_11
_atom_site_aniso_U_22
_atom_site_aniso_U_33
_atom_site_aniso_U_23
_atom_site_aniso_U_13
_atom_site_aniso_U_12
Si1 0.0346(6) 0.0314(6) 0.0367(6) -0.0101(5) -0.0130(5) -0.0064(5)
F1 0.0439(13) 0.0661(16) 0.0355(12) -0.0207(12) -0.0135(11) -0.0038(12)
N1 0.0352(17) 0.0227(18) 0.0298(17) -0.0073(14) -0.0101(14) -0.0100(15)
C1 0.030(2) 0.038(2) 0.028(2) -0.0103(18) -0.0107(17) -0.0082(18)
B1 0.035(2) 0.037(3) 0.030(2) -0.008(2) -0.011(2) -0.006(2)
F2 0.0555(15) 0.0800(18) 0.0516(15) -0.0249(14) -0.0253(12) -0.0144(13)
N2 0.0321(17) 0.035(2) 0.0365(18) -0.0084(16) -0.0117(14) -0.0124(16)
C2 0.034(2) 0.035(2) 0.027(2) -0.0087(18) -0.0088(17) -0.0091(19)
F3 0.0365(13) 0.0786(18) 0.0741(17) -0.0139(15) -0.0256(12) -0.0082(13)
C3 0.038(2) 0.028(2) 0.040(2) -0.0050(19) -0.0159(19) -0.0086(19)
F4 0.0462(15) 0.089(2) 0.097(2) -0.0479(18) -0.0159(14) 0.0119(15)
C4 0.042(2) 0.031(2) 0.036(2) -0.0026(19) -0.0149(19) -0.009(2)
F5 0.0582(15) 0.0630(16) 0.0638(16) -0.0359(14) -0.0195(13) 0.0097(13)
C5 0.059(3) 0.033(2) 0.070(3) 0.004(2) -0.030(2) -0.022(2)
F6 0.0480(13) 0.0547(16) 0.0450(14) -0.0158(12) -0.0016(11) -0.0112(12)
C6 0.030(2) 0.028(2) 0.042(2) -0.012(2) -0.0178(19) -0.0012(18)
F7 0.0719(17) 0.092(2) 0.0497(15) -0.0200(16) 0.0099(14) -0.0336(16)
C7 0.032(2) 0.028(2) 0.042(2) -0.008(2) -0.0168(19) -0.0042(19)
F8 0.110(2) 0.080(2) 0.0537(17) 0.0094(16) -0.0140(15) -0.0535(18)
C8 0.042(2) 0.037(2) 0.052(3) -0.011(2) -0.017(2) -0.014(2)
F9 0.109(2) 0.0375(16) 0.0794(19) 0.0058(14) -0.0298(16) -0.0170(15)
C9 0.062(3) 0.044(3) 0.069(3) -0.019(3) -0.028(3) -0.020(2)
F10 0.0652(16) 0.0379(14) 0.0597(16) -0.0109(13) -0.0183(13) -0.0027(13)
C10 0.059(3) 0.050(3) 0.044(3) -0.018(2) -0.014(2) -0.022(2)
F11 0.0532(14) 0.0447(14) 0.0412(13) -0.0145(12) 0.0014(11) -0.0124(12)
C11 0.043(2) 0.038(2) 0.038(2) -0.015(2) -0.017(2) -0.006(2)
F12 0.0746(17) 0.0639(17) 0.0402(14) -0.0174(14) -0.0027(13) -0.0022(14)
C12 0.047(2) 0.053(3) 0.041(2) -0.021(2) -0.009(2) -0.017(2)
F13 0.0975(19) 0.0710(17) 0.0461(15) -0.0335(14) -0.0260(14) 0.0068(15)
C13 0.048(3) 0.073(3) 0.069(3) -0.037(3) -0.012(2) -0.009(3)
F14 0.0908(18) 0.0584(16) 0.0685(17) -0.0331(15) -0.0346(14) -0.0106(15)
C14 0.069(3) 0.069(3) 0.042(3) -0.018(2) -0.016(2) -0.020(3)
F15 0.0637(15) 0.0425(14) 0.0462(14) -0.0106(12) -0.0187(12) -0.0184(12)
C15 0.033(2) 0.037(2) 0.042(2) -0.012(2) -0.0113(19) -0.0116(19)
C16 0.046(3) 0.041(3) 0.050(3) -0.011(2) -0.009(2) -0.007(2)
C17 0.044(2) 0.048(3) 0.044(2) -0.007(2) -0.014(2) -0.009(2)
C18 0.029(2) 0.039(2) 0.050(3) -0.013(2) -0.013(2) -0.0084(19)
C19 0.040(3) 0.064(3) 0.041(3) -0.014(2) -0.004(2) -0.022(2)
C20 0.040(3) 0.059(3) 0.050(3) -0.014(2) 0.001(2) -0.017(2)
C21 0.035(2) 0.052(3) 0.059(3) -0.008(2) -0.015(2) -0.011(2)
C22 0.040(3) 0.048(3) 0.055(3) -0.010(2) -0.024(2) -0.008(2)
C23 0.037(2) 0.033(2) 0.052(3) -0.013(2) -0.017(2) -0.0045(19)
C24 0.043(2) 0.072(3) 0.060(3) -0.037(3) -0.019(2) -0.009(2)
C25 0.064(3) 0.092(4) 0.049(3) -0.018(3) -0.025(2) -0.016(3)
C26 0.073(3) 0.102(4) 0.092(4) -0.058(4) -0.036(3) -0.008(3)
C27 0.049(3) 0.101(4) 0.039(3) -0.021(3) 0.002(2) -0.041(3)
C28 0.133(5) 0.159(6) 0.041(3) 0.001(4) -0.033(3) -0.083(5)
C29 0.068(4) 0.301(10) 0.133(5) -0.171(7) 0.022(4) -0.058(5)
C30 0.038(2) 0.041(3) 0.050(3) -0.021(2) -0.018(2) -0.001(2)
C31 0.030(2) 0.038(2) 0.049(3) -0.010(2) -0.0152(19) -0.0076(19)
C32 0.040(2) 0.030(2) 0.047(3) -0.003(2) -0.023(2) -0.008(2)
C33 0.043(3) 0.054(3) 0.050(3) -0.014(3) -0.014(2) -0.006(2)
C34 0.048(3) 0.091(4) 0.047(3) -0.017(3) -0.013(2) -0.018(3)
C35 0.062(3) 0.077(4) 0.055(3) 0.014(3) -0.030(3) -0.026(3)
C36 0.084(4) 0.050(3) 0.078(4) 0.001(3) -0.044(3) -0.015(3)
C37 0.060(3) 0.036(3) 0.056(3) 0.000(2) -0.023(2) -0.014(2)
C38 0.058(3) 0.052(3) 0.054(3) -0.018(3) -0.028(2) 0.005(3)
C39 0.069(4) 0.164(7) 0.204(7) -0.150(6) -0.055(4) 0.033(4)
C40 0.108(6) 0.215(10) 0.249(11) -0.179(9) -0.107(7) 0.075(6)
C41 0.178(8) 0.110(6) 0.120(6) -0.085(5) -0.079(6) 0.080(6)
C42 0.269(11) 0.053(4) 0.085(5) -0.029(4) -0.029(6) -0.051(6)
C43 0.139(5) 0.060(4) 0.070(4) -0.026(3) 0.013(3) -0.051(4)
C44 0.040(2) 0.024(2) 0.033(2) -0.0052(18) -0.0106(18) -0.0063(19)
C45 0.029(2) 0.039(2) 0.031(2) -0.007(2) -0.0039(18) -0.0080(19)
C46 0.049(3) 0.050(3) 0.033(2) -0.006(2) -0.009(2) -0.016(2)
C47 0.031(2) 0.055(3) 0.058(3) -0.014(3) -0.013(2) -0.013(2)
C48 0.034(3) 0.046(3) 0.063(3) -0.022(2) -0.008(2) 0.005(2)
C49 0.044(3) 0.036(2) 0.044(2) -0.017(2) -0.014(2) 0.002(2)
C50 0.038(2) 0.033(2) 0.028(2) -0.0055(19) -0.0118(19) -0.009(2)
C51 0.044(3) 0.037(3) 0.045(3) -0.010(2) -0.016(2) -0.014(2)
C52 0.045(3) 0.061(3) 0.044(3) -0.017(3) -0.009(2) -0.013(3)
C53 0.069(3) 0.056(4) 0.037(3) 0.003(3) -0.013(3) -0.028(3)
C54 0.069(3) 0.029(3) 0.062(3) 0.002(3) -0.029(3) -0.016(3)
C55 0.045(3) 0.041(3) 0.041(3) -0.007(2) -0.015(2) -0.013(2)
C56 0.039(2) 0.025(2) 0.033(2) -0.0040(19) -0.0158(19) -0.0025(19)
C57 0.053(3) 0.033(2) 0.034(2) -0.009(2) -0.014(2) -0.009(2)
C58 0.058(3) 0.041(3) 0.054(3) -0.019(2) -0.023(2) -0.003(2)
C59 0.067(3) 0.047(3) 0.043(3) -0.021(2) -0.024(3) 0.006(3)
C60 0.055(3) 0.042(3) 0.033(3) -0.006(2) -0.005(2) 0.003(2)
C61 0.048(2) 0.029(2) 0.041(3) -0.010(2) -0.015(2) -0.004(2)

loop_
_atom_type_symbol
_atom_type_description
_atom_type_scat_dispersion_real
_atom_type_scat_dispersion_imag
_atom_type_scat_source
C C 0.0033 0.0016 'International Tables Vol C Tables 4.2.6.8 and 6.1.1.4'
H H 0.0000 0.0000 'International Tables Vol C Tables 4.2.6.8 and 6.1.1.4'
B B 0.0013 0.0007 'International Tables Vol C Tables 4.2.6.8 and 6.1.1.4'
N N 0.0061 0.0033 'International Tables Vol C Tables 4.2.6.8 and 6.1.1.4'
F F 0.0171 0.0103 'International Tables Vol C Tables 4.2.6.8 and 6.1.1.4'
Si Si 0.0817 0.0704 'International Tables Vol C Tables 4.2.6.8 and 6.1.1.4'

loop_
_geom_angle_atom_site_label_1
_geom_angle_atom_site_label_2
_geom_angle_atom_site_label_3
_geom_angle
N2 Si1 N1 102.59(14)
N2 Si1 C30 129.31(17)
N1 Si1 C30 120.57(15)
N2 Si1 C31 124.87(15)
N1 Si1 C31 126.28(15)
C30 Si1 C31 45.40(17)
C2 N1 C6 120.2(3)
C2 N1 Si1 123.7(2)
C6 N1 Si1 115.8(2)
C2 C1 B1 121.1(3)
C50 B1 C1 115.8(3)
C50 B1 C56 113.1(3)
C1 B1 C56 106.1(3)
C50 B1 C44 102.0(3)
C1 B1 C44 108.5(3)
C56 B1 C44 111.4(3)
C4 N2 C18 119.0(3)
C4 N2 Si1 120.5(2)
C18 N2 Si1 120.5(2)
N1 C2 C3 119.3(3)
N1 C2 C1 119.5(3)
C3 C2 C1 121.2(3)
C4 C3 C2 127.9(3)
C3 C4 N2 122.8(3)
C3 C4 C5 118.2(3)
N2 C4 C5 119.0(3)
C11 C6 C7 122.5(3)
C11 C6 N1 118.0(3)
C7 C6 N1 119.5(3)
C8 C7 C6 117.2(3)
C8 C7 C15 118.3(3)
C6 C7 C15 124.6(3)
C9 C8 C7 121.4(4)
C10 C9 C8 120.3(4)
C9 C10 C11 121.2(4)
C6 C11 C10 117.5(4)
C6 C11 C12 125.1(3)
C10 C11 C12 117.3(3)
C11 C12 C14 111.4(3)
C11 C12 C13 111.3(3)
C14 C12 C13 109.2(3)
C17 C15 C16 109.0(3)
C17 C15 C7 111.2(3)
C16 C15 C7 111.2(3)
C23 C18 C19 122.2(3)
C23 C18 N2 120.7(3)
C19 C18 N2 117.1(3)
C20 C19 C18 116.9(4)
C20 C19 C27 120.5(4)
C18 C19 C27 122.6(3)
C21 C20 C19 122.0(4)
C20 C21 C22 119.2(4)
C21 C22 C23 122.1(4)
C22 C23 C18 117.5(4)
C22 C23 C24 117.6(3)
C18 C23 C24 124.9(3)
C23 C24 C25 110.0(3)
C23 C24 C26 112.1(4)
C25 C24 C26 110.2(3)
C19 C27 C28 111.0(4)
C19 C27 C29 112.5(4)
C28 C27 C29 111.5(4)
C31 C30 C38 134.6(4)
C31 C30 Si1 67.7(2)
C38 C30 Si1 156.2(3)
C30 C31 C32 136.6(4)
C30 C31 Si1 66.9(2)
C32 C31 Si1 156.4(3)
C33 C32 C37 119.0(4)
C33 C32 C31 120.2(4)
C37 C32 C31 120.7(4)
C32 C33 C34 120.7(4)
C35 C34 C33 119.1(5)
C36 C35 C34 121.1(5)
C35 C36 C37 120.3(5)
C36 C37 C32 119.8(5)
C39 C38 C43 119.0(5)
C39 C38 C30 121.1(5)
C43 C38 C30 119.8(4)
C38 C39 C40 120.7(7)
C41 C40 C39 118.7(8)
C42 C41 C40 121.9(8)
C41 C42 C43 119.5(8)
C38 C43 C42 120.1(6)
C49 C44 C45 112.5(3)
C49 C44 B1 128.0(3)
C45 C44 B1 119.2(3)
F1 C45 C46 114.8(3)
F1 C45 C44 120.3(3)
C46 C45 C44 124.9(4)
F2 C46 C47 119.4(3)
F2 C46 C45 120.9(4)
C47 C46 C45 119.7(4)
F3 C47 C46 120.9(4)
F3 C47 C48 120.7(4)
C46 C47 C48 118.5(4)
F4 C48 C47 119.0(4)
F4 C48 C49 120.8(4)
C47 C48 C49 120.1(4)
F5 C49 C44 121.2(3)
F5 C49 C48 114.5(4)
C44 C49 C48 124.3(4)
C51 C50 C55 112.5(4)
C51 C50 B1 126.9(3)
C55 C50 B1 120.3(3)
F6 C51 C50 121.2(4)
F6 C51 C52 114.0(4)
C50 C51 C52 124.8(4)
C53 C52 F7 120.5(4)
C53 C52 C51 119.2(4)
F7 C52 C51 120.3(4)
C52 C53 F8 120.5(5)
C52 C53 C54 119.8(4)
F8 C53 C54 119.7(5)
F9 C54 C53 120.3(4)
F9 C54 C55 120.4(5)
C53 C54 C55 119.2(4)
F10 C55 C54 116.7(4)
F10 C55 C50 118.9(4)
C54 C55 C50 124.5(4)
C57 C56 C61 112.6(4)
C57 C56 B1 127.0(4)
C61 C56 B1 120.1(3)
F15 C57 C58 114.2(4)
F15 C57 C56 121.1(3)
C58 C57 C56 124.7(4)
F14 C58 C59 118.6(4)
F14 C58 C57 120.9(4)
C59 C58 C57 120.5(4)
F13 C59 C58 121.7(4)
F13 C59 C60 120.5(4)
C58 C59 C60 117.9(4)
F12 C60 C59 119.6(4)
F12 C60 C61 120.5(4)
C59 C60 C61 119.8(4)
F11 C61 C60 115.6(4)
F11 C61 C56 119.8(3)
C60 C61 C56 124.5(4)

loop_
_geom_bond_atom_site_label_1
_geom_bond_atom_site_label_2
_geom_bond_distance
Si1 N2 1.748(3)
Si1 N1 1.755(3)
Si1 C30 1.765(4)
Si1 C31 1.776(4)
F1 C45 1.359(4)
N1 C2 1.358(4)
N1 C6 1.477(4)
C1 C2 1.495(4)
C1 B1 1.659(6)
B1 C50 1.648(6)
B1 C56 1.670(5)
B1 C44 1.682(5)
F2 C46 1.358(4)
N2 C4 1.371(4)
N2 C18 1.480(4)
C2 C3 1.407(5)
F3 C47 1.350(4)
C3 C4 1.366(5)
F4 C48 1.356(4)
C4 C5 1.504(5)
F5 C49 1.355(4)
F6 C51 1.358(4)
C6 C11 1.394(5)
C6 C7 1.407(5)
F7 C52 1.348(5)
C7 C8 1.395(5)
C7 C15 1.535(5)
F8 C53 1.358(5)
C8 C9 1.382(5)
F9 C54 1.350(5)
C9 C10 1.370(5)
F10 C55 1.356(4)
C10 C11 1.404(5)
F11 C61 1.363(4)
C11 C12 1.516(5)
F12 C60 1.364(5)
C12 C14 1.529(5)
C12 C13 1.535(5)
F13 C59 1.350(4)
F14 C58 1.355(5)
F15 C57 1.357(4)
C15 C17 1.518(5)
C15 C16 1.525(5)
C18 C23 1.387(5)
C18 C19 1.404(5)
C19 C20 1.397(5)
C19 C27 1.512(5)
C20 C21 1.365(5)
C21 C22 1.373(5)
C22 C23 1.387(5)
C23 C24 1.524(5)
C24 C25 1.537(6)
C24 C26 1.548(6)
C27 C28 1.534(7)
C27 C29 1.558(7)
C30 C31 1.367(5)
C30 C38 1.462(6)
C31 C32 1.477(5)
C32 C33 1.386(5)
C32 C37 1.399(5)
C33 C34 1.386(6)
C34 C35 1.381(6)
C35 C36 1.361(6)
C36 C37 1.382(6)
C38 C39 1.357(7)
C38 C43 1.381(6)
C39 C40 1.428(9)
C40 C41 1.355(11)
C41 C42 1.343(10)
C42 C43 1.417(7)
C44 C49 1.377(5)
C44 C45 1.385(5)
C45 C46 1.376(5)
C46 C47 1.357(5)
C47 C48 1.363(6)
C48 C49 1.380(5)
C50 C51 1.367(5)
C50 C55 1.398(5)
C51 C52 1.395(6)
C52 C53 1.345(6)
C53 C54 1.362(6)
C54 C55 1.375(6)
C56 C57 1.374(5)
C56 C61 1.380(5)
C57 C58 1.372(5)
C58 C59 1.356(6)
C59 C60 1.369(6)
C60 C61 1.379(5)

loop_
_geom_torsion_atom_site_label_1
_geom_torsion_atom_site_label_2
_geom_torsion_atom_site_label_3
_geom_torsion_atom_site_label_4
_geom_torsion
N2 Si1 N1 C2 -16.2(3)
C30 Si1 N1 C2 -168.6(3)
C31 Si1 N1 C2 136.7(3)
N2 Si1 N1 C6 157.8(2)
C30 Si1 N1 C6 5.4(3)
C31 Si1 N1 C6 -49.3(3)
C2 C1 B1 C50 67.4(4)
C2 C1 B1 C56 -59.0(4)
C2 C1 B1 C44 -178.8(3)
N1 Si1 N2 C4 19.4(3)
C30 Si1 N2 C4 168.4(3)
C31 Si1 N2 C4 -134.0(3)
N1 Si1 N2 C18 -161.3(3)
C30 Si1 N2 C18 -12.4(4)
C31 Si1 N2 C18 45.2(3)
C6 N1 C2 C3 -168.9(3)
Si1 N1 C2 C3 4.9(5)
C6 N1 C2 C1 9.0(5)
Si1 N1 C2 C1 -177.2(2)
B1 C1 C2 N1 171.9(3)
B1 C1 C2 C3 -10.2(5)
N1 C2 C3 C4 7.8(6)
C1 C2 C3 C4 -170.0(3)
C2 C3 C4 N2 -3.8(6)
C2 C3 C4 C5 173.9(4)
C18 N2 C4 C3 168.5(3)
Si1 N2 C4 C3 -12.2(5)
C18 N2 C4 C5 -9.2(5)
Si1 N2 C4 C5 170.1(3)
C2 N1 C6 C11 84.2(4)
Si1 N1 C6 C11 -90.0(3)
C2 N1 C6 C7 -98.3(4)
Si1 N1 C6 C7 87.4(3)
C11 C6 C7 C8 -0.8(5)
N1 C6 C7 C8 -178.0(3)
C11 C6 C7 C15 -179.4(3)
N1 C6 C7 C15 3.3(5)
C6 C7 C8 C9 1.9(5)
C15 C7 C8 C9 -179.4(3)
C7 C8 C9 C10 -1.0(6)
C8 C9 C10 C11 -1.0(6)
C7 C6 C11 C10 -1.1(5)
N1 C6 C11 C10 176.2(3)
C7 C6 C11 C12 179.6(3)
N1 C6 C11 C12 -3.1(5)
C9 C10 C11 C6 2.0(5)
C9 C10 C11 C12 -178.7(4)
C6 C11 C12 C14 -123.7(4)
C10 C11 C12 C14 57.0(5)
C6 C11 C12 C13 114.1(4)
C10 C11 C12 C13 -65.2(4)
C8 C7 C15 C17 59.5(4)
C6 C7 C15 C17 -121.9(4)
C8 C7 C15 C16 -62.2(4)
C6 C7 C15 C16 116.4(4)
C4 N2 C18 C23 82.9(4)
Si1 N2 C18 C23 -96.4(4)
C4 N2 C18 C19 -94.9(4)
Si1 N2 C18 C19 85.9(4)
C23 C18 C19 C20 -2.0(6)
N2 C18 C19 C20 175.7(3)
C23 C18 C19 C27 178.9(4)
N2 C18 C19 C27 -3.4(6)
C18 C19 C20 C21 -0.6(6)
C27 C19 C20 C21 178.5(4)
C19 C20 C21 C22 2.4(6)
C20 C21 C22 C23 -1.6(6)
C21 C22 C23 C18 -1.0(6)
C21 C22 C23 C24 177.0(4)
C19 C18 C23 C22 2.8(6)
N2 C18 C23 C22 -174.8(3)
C19 C18 C23 C24 -175.0(4)
N2 C18 C23 C24 7.4(6)
C22 C23 C24 C25 -67.3(5)
C18 C23 C24 C25 110.5(4)
C22 C23 C24 C26 55.6(5)
C18 C23 C24 C26 -126.6(4)
C20 C19 C27 C28 -95.5(5)
C18 C19 C27 C28 83.5(5)
C20 C19 C27 C29 30.3(6)
C18 C19 C27 C29 -150.7(5)
N2 Si1 C30 C31 103.3(3)
N1 Si1 C30 C31 -112.5(2)
N2 Si1 C30 C38 -94.2(8)
N1 Si1 C30 C38 49.9(9)
C31 Si1 C30 C38 162.4(9)
C38 C30 C31 C32 7.2(8)
Si1 C30 C31 C32 177.4(5)
C38 C30 C31 Si1 -170.2(5)
N2 Si1 C31 C30 -113.4(2)
N1 Si1 C31 C30 99.3(3)
N2 Si1 C31 C32 71.1(7)
N1 Si1 C31 C32 -76.2(7)
C30 Si1 C31 C32 -175.5(8)
C30 C31 C32 C33 -172.1(4)
Si1 C31 C32 C33 1.9(9)
C30 C31 C32 C37 6.9(6)
Si1 C31 C32 C37 -179.1(5)
C37 C32 C33 C34 -0.5(6)
C31 C32 C33 C34 178.5(3)
C32 C33 C34 C35 -0.2(6)
C33 C34 C35 C36 1.0(7)
C34 C35 C36 C37 -1.1(7)
C35 C36 C37 C32 0.3(6)
C33 C32 C37 C36 0.5(6)
C31 C32 C37 C36 -178.5(4)
C31 C30 C38 C39 -114.4(6)
Si1 C30 C38 C39 88.7(9)
C31 C30 C38 C43 70.0(6)
Si1 C30 C38 C43 -86.9(9)
C43 C38 C39 C40 -2.3(9)
C30 C38 C39 C40 -178.0(6)
C38 C39 C40 C41 2.2(12)
C39 C40 C41 C42 -0.7(13)
C40 C41 C42 C43 -0.4(12)
C39 C38 C43 C42 1.2(8)
C30 C38 C43 C42 176.9(4)
C41 C42 C43 C38 0.2(9)
C50 B1 C44 C49 -104.8(4)
C1 B1 C44 C49 132.5(4)
C56 B1 C44 C49 16.1(5)
C50 B1 C44 C45 68.1(4)
C1 B1 C44 C45 -54.5(4)
C56 B1 C44 C45 -171.0(3)
C49 C44 C45 F1 178.4(3)
B1 C44 C45 F1 4.4(5)
C49 C44 C45 C46 0.9(5)
B1 C44 C45 C46 -173.0(4)
F1 C45 C46 F2 2.4(5)
C44 C45 C46 F2 180.0(3)
F1 C45 C46 C47 -177.7(3)
C44 C45 C46 C47 -0.1(6)
F2 C46 C47 F3 -2.4(6)
C45 C46 C47 F3 177.7(4)
F2 C46 C47 C48 178.6(4)
C45 C46 C47 C48 -1.3(6)
F3 C47 C48 F4 2.8(6)
C46 C47 C48 F4 -178.2(4)
F3 C47 C48 C49 -177.1(4)
C46 C47 C48 C49 1.9(6)
C45 C44 C49 F5 -177.9(3)
B1 C44 C49 F5 -4.6(6)
C45 C44 C49 C48 -0.3(5)
B1 C44 C49 C48 173.0(4)
F4 C48 C49 F5 -3.2(6)
C47 C48 C49 F5 176.7(4)
F4 C48 C49 C44 179.0(4)
C47 C48 C49 C44 -1.1(6)
C1 B1 C50 C51 8.5(5)
C56 B1 C50 C51 131.2(4)
C44 B1 C50 C51 -109.0(4)
C1 B1 C50 C55 -178.1(3)
C56 B1 C50 C55 -55.4(4)
C44 B1 C50 C55 64.4(4)
C55 C50 C51 F6 -178.9(3)
B1 C50 C51 F6 -5.1(5)
C55 C50 C51 C52 0.6(5)
B1 C50 C51 C52 174.4(3)
F6 C51 C52 C53 179.1(3)
C50 C51 C52 C53 -0.5(6)
F6 C51 C52 F7 0.7(5)
C50 C51 C52 F7 -178.9(3)
F7 C52 C53 F8 -0.5(6)
C51 C52 C53 F8 -178.9(3)
F7 C52 C53 C54 178.8(4)
C51 C52 C53 C54 0.4(6)
C52 C53 C54 F9 179.5(4)
F8 C53 C54 F9 -1.2(6)
C52 C53 C54 C55 -0.4(6)
F8 C53 C54 C55 178.8(3)
F9 C54 C55 F10 0.8(5)
C53 C54 C55 F10 -179.3(3)
F9 C54 C55 C50 -179.4(3)
C53 C54 C55 C50 0.6(6)
C51 C50 C55 F10 179.2(3)
B1 C50 C55 F10 4.9(5)
C51 C50 C55 C54 -0.6(5)
B1 C50 C55 C54 -174.9(3)
C50 B1 C56 C57 -16.7(5)
C1 B1 C56 C57 111.2(4)
C44 B1 C56 C57 -130.9(4)
C50 B1 C56 C61 170.1(3)
C1 B1 C56 C61 -62.0(4)
C44 B1 C56 C61 55.9(4)
C61 C56 C57 F15 177.6(3)
B1 C56 C57 F15 3.9(5)
C61 C56 C57 C58 -1.0(5)
B1 C56 C57 C58 -174.6(3)
F15 C57 C58 F14 1.8(5)
C56 C57 C58 F14 -179.6(3)
F15 C57 C58 C59 -177.0(3)
C56 C57 C58 C59 1.6(6)
F14 C58 C59 F13 1.1(6)
C57 C58 C59 F13 179.9(3)
F14 C58 C59 C60 -179.7(3)
C57 C58 C59 C60 -0.9(6)
F13 C59 C60 F12 -3.3(6)
C58 C59 C60 F12 177.5(3)
F13 C59 C60 C61 178.8(3)
C58 C59 C60 C61 -0.4(6)
F12 C60 C61 F11 4.6(5)
C59 C60 C61 F11 -177.6(3)
F12 C60 C61 C56 -176.8(3)
C59 C60 C61 C56 1.1(6)
C57 C56 C61 F11 178.2(3)
B1 C56 C61 F11 -7.7(5)
C57 C56 C61 C60 -0.4(5)
B1 C56 C61 C60 173.7(3)

loop_
_platon_squeeze_void_nr
_platon_squeeze_void_average_x
_platon_squeeze_void_average_y
_platon_squeeze_void_average_z
_platon_squeeze_void_volume
_platon_squeeze_void_count_electrons
1 0.033 0.000 0.000 554.6 15.8
